data_1529725
loop_
_publ_author_name
'Carlson, C.D.'
'Brough, L.F.'
'McCarley, R.E.'
'Edwards, P.A.'

_publ_section_title
;
 Synthesis, structure and properties of Mn1.5 Mo8 O11, a unique structure
 type among compounds having infinite chains of trans-edge-shared
 octahedral cluster units
;
_journal_name_full 'Journal of the Less-Common Metals'
_journal_page_first 325
_journal_page_last 339
_journal_volume 156
_journal_year 1989
_chemical_formula_sum 'Mn1.5 Mo8 O11'
_space_group_IT_number 14
_symmetry_space_group_name_Hall '-P 2yab'
_symmetry_space_group_name_H-M 'P 1 21/a 1'
_cell_angle_alpha 90
_cell_angle_beta 94.95
_cell_angle_gamma 90
_cell_formula_units_Z 2
_cell_length_a 9.8463
_cell_length_b 16.896
_cell_length_c 2.8462
_cell_volume 471.737
_citation_journal_id_ASTM JCOMAH
_cod_data_source_file Carlson_JCOMAH_1989_1904.cif
_cod_data_source_block Mn1.5Mo8O11
_cod_original_cell_volume 471.7366
_cod_original_sg_symbol_Hall '-P 2ybc (z,y,-x)'
_cod_database_code 1529725

loop_
_symmetry_equiv_pos_as_xyz
x,y,z
-x+1/2,y+1/2,-z
-x,-y,-z
x-1/2,-y-1/2,z

loop_
_atom_site_label
_atom_site_type_symbol
_atom_site_fract_x
_atom_site_fract_y
_atom_site_fract_z
_atom_site_occupancy
_atom_site_U_iso_or_equiv
Mo4 Mo+2 0.34777 0.83962 0.1519 1 0.0
O5 O-2 0.5367 0.2142 0.336 1 0.0
Mo1 Mo+2 0.11068 0.80157 0.6006 1 0.0
O1 O-2 0.2229 0.7399 0.132 1 0.0
O2 O-2 0.7484 0.4569 0.136 1 0.0
O4 O-2 -0.0127 0.8545 0.062 1 0.0
O3 O-2 -0.0144 0.5682 0.207 1 0.0
Mo2 Mo+2 0.35671 0.98021 0.6677 1 0.0
Mo3 Mo+2 0.12886 0.94148 0.0859 1 0.0
Mn2 Mn+2 0.2049 0.1547 0.317 0.388 0.0
O6 O-2 0 0 0.5 1 0.0
Mn1 Mn+2 0.3164 0.6373 0.436 0.366 0.0
